data_7020352
loop_
_publ_author_name
'Ortiz de la Tabla, Laura'
'Matas, Inmaculada'
'Alvarez, Eleuterio'
'Palma, Pilar'
'C\'ampora, Juan'

_publ_section_title
;
 Migratory insertion reactions of nickel and palladium \s-alkyl complexes
 with a phosphinito-imine ligand.
;
_journal_issue 48
_journal_name_full 'Dalton transactions (Cambridge, England : 2003)'
_journal_page_first 14524
_journal_page_last 14539
_journal_paper_doi 10.1039/c2dt31334k
_journal_volume 41
_journal_year 2012
_chemical_formula_moiety 'C32 H12 B F24, C30 H47 N O P Pd'
_chemical_formula_sum 'C62 H59 B F24 N O P Pd'
_chemical_formula_weight 1438.28
_chemical_name_systematic
;
?
;
_space_group_IT_number 2
_symmetry_cell_setting triclinic
_symmetry_space_group_name_Hall '-P 1'
_symmetry_space_group_name_H-M 'P -1'
_atom_sites_solution_hydrogens geom
_atom_sites_solution_primary direct
_atom_sites_solution_secondary difmap
_audit_creation_method SHELXL-97
_cell_angle_alpha 78.15(3)
_cell_angle_beta 82.33(3)
_cell_angle_gamma 82.15(3)
_cell_formula_units_Z 2
_cell_length_a 12.419(3)
_cell_length_b 13.523(3)
_cell_length_c 19.347(4)
_cell_measurement_reflns_used 9621
_cell_measurement_temperature 120(2)
_cell_measurement_theta_max 64.05
_cell_measurement_theta_min 3.36
_cell_volume 3131.5(13)
_computing_cell_refinement 'APEX2 Software Suite (Bruker, 2007)'
_computing_data_collection 'APEX2 Software Suite (Bruker, 2007)'
_computing_data_reduction 'APEX2 Software Suite (Bruker, 2007)'
_computing_molecular_graphics 'SHELXTL (Sheldrick, 2008)'
_computing_publication_material 'SHELXTL and publCIF (Westrip, 2010)'
_computing_structure_refinement 'SHELXL97 (Sheldrick, 2008)'
_computing_structure_solution 'SIR2002 (Burla et al., 2003)'
_diffrn_ambient_temperature 120(2)
_diffrn_detector_area_resol_mean 8.26
_diffrn_measured_fraction_theta_full 0.984
_diffrn_measured_fraction_theta_max 0.984
_diffrn_measurement_device_type
;
Bruker-Nonius X8kappa APEX II CCD area detector
;
_diffrn_measurement_method 'phi and omega scans with narrow frames'
_diffrn_radiation_monochromator graphite
_diffrn_radiation_source 'fine-focus sealed tube'
_diffrn_radiation_type CuK\a
_diffrn_radiation_wavelength 1.54178
_diffrn_reflns_av_R_equivalents 0.0000
_diffrn_reflns_av_sigmaI/netI 0.0224
_diffrn_reflns_limit_h_max 14
_diffrn_reflns_limit_h_min -14
_diffrn_reflns_limit_k_max 15
_diffrn_reflns_limit_k_min -15
_diffrn_reflns_limit_l_max 22
_diffrn_reflns_limit_l_min 0
_diffrn_reflns_number 10135
_diffrn_reflns_theta_full 64.05
_diffrn_reflns_theta_max 64.05
_diffrn_reflns_theta_min 3.36
_diffrn_standards_decay_% 0
_exptl_absorpt_coefficient_mu 3.651
_exptl_absorpt_correction_T_max 0.5184
_exptl_absorpt_correction_T_min 0.3844
_exptl_absorpt_correction_type multi-scan
_exptl_absorpt_process_details
;
program SADABS, Bruker (2001).
;
_exptl_crystal_colour colourless
_exptl_crystal_density_diffrn 1.525
_exptl_crystal_density_method 'not measured'
_exptl_crystal_description prism
_exptl_crystal_F_000 1456
_exptl_crystal_size_max 0.35
_exptl_crystal_size_mid 0.25
_exptl_crystal_size_min 0.18
_refine_diff_density_max 1.621
_refine_diff_density_min -0.919
_refine_diff_density_rms 0.127
_refine_ls_extinction_coef 0.00065(16)
_refine_ls_extinction_expression Fc^*^=kFc[1+0.001xFc^2^\l^3^/sin(2\q)]^-1/4^
_refine_ls_extinction_method SHELXL
_refine_ls_goodness_of_fit_ref 1.070
_refine_ls_hydrogen_treatment constr
_refine_ls_matrix_type fullcycle
_refine_ls_number_parameters 933
_refine_ls_number_reflns 10135
_refine_ls_number_restraints 64
_refine_ls_restrained_S_all 1.076
_refine_ls_R_factor_all 0.0502
_refine_ls_R_factor_gt 0.0487
_refine_ls_shift/su_max 0.002
_refine_ls_shift/su_mean 0.000
_refine_ls_structure_factor_coef Fsqd
_refine_ls_weighting_details 'calc w=1/[\s^2^(Fo^2^)+(0.1291P)^2^+6.6178P] where P=(Fo^2^+2Fc^2^)/3'
_refine_ls_weighting_scheme calc
_refine_ls_wR_factor_gt 0.1287
_refine_ls_wR_factor_ref 0.1301
_reflns_number_gt 9653
_reflns_number_total 10135
_reflns_threshold_expression >2sigma(I)
_cod_data_source_file c2dt31334k.txt
_cod_data_source_block 6
_cod_depositor_comments
;
The following automatic conversions were performed:

'_symmetry_cell_setting' value 'Triclinic' changed to 'triclinic'
according to /home/saulius/struct/CIF-dictionaries/cif_core.dic
dictionary named 'cif_core.dic' version 2.4.2 from 2011-04-26.

Automatic conversion script
Id: cif_fix_values 1891 2012-01-12 08:04:46Z andrius 
;
_cod_original_cell_volume 3131.5(11)
_cod_database_code 7020352

loop_
_symmetry_equiv_pos_as_xyz
'x, y, z'
'-x, -y, -z'

loop_
_atom_site_label
_atom_site_type_symbol
_atom_site_fract_x
_atom_site_fract_y
_atom_site_fract_z
_atom_site_U_iso_or_equiv
_atom_site_adp_type
_atom_site_occupancy
_atom_site_symmetry_multiplicity
_atom_site_calc_flag
_atom_site_refinement_flags
_atom_site_disorder_assembly
_atom_site_disorder_group
Pd1 Pd 0.06807(2) 0.47345(2) 0.293849(16) 0.031 Uani 1 1 d . . .
P1 P 0.02233(9) 0.32064(9) 0.30802(6) 0.034 Uani 1 1 d . . .
F1 F 0.5450(3) 0.4090(2) 0.57953(18) 0.056 Uani 1 1 d U . .
F2 F 0.3833(3) 0.4797(2) 0.56348(18) 0.055 Uani 1 1 d U . .
F3 F 0.4391(3) 0.4562(2) 0.66608(17) 0.054 Uani 1 1 d U . .
F4 F 0.1170(3) 0.2600(3) 0.56180(19) 0.058 Uani 1 1 d U . .
F5 F 0.0919(3) 0.1599(3) 0.66120(18) 0.057 Uani 1 1 d U . .
F6 F 0.1751(3) 0.1019(3) 0.57178(19) 0.061 Uani 1 1 d U . .
F7A F 0.7726(3) 0.1937(3) 0.5281(2) 0.043 Uani 0.70 1 d PDU A 1
F8A F 0.8666(5) 0.0490(4) 0.5282(3) 0.072 Uani 0.70 1 d PDU A 1
F9A F 0.9345(5) 0.1583(5) 0.5577(3) 0.071 Uani 0.70 1 d PDU A 1
F7B F 0.8122(11) 0.0615(9) 0.5216(6) 0.063 Uani 0.30 1 d PDU A 2
F8B F 0.9421(10) 0.0584(10) 0.5580(7) 0.075 Uani 0.30 1 d PDU A 2
F9B F 0.9077(10) 0.1924(9) 0.5669(7) 0.062 Uani 0.30 1 d PDU A 2
F10A F 0.9773(5) -0.0887(5) 0.8008(3) 0.059 Uani 0.59 1 d PDU B 1
F11A F 0.8381(5) -0.0950(5) 0.8767(3) 0.060 Uani 0.59 1 d PDU B 1
F12A F 0.9188(5) 0.0426(4) 0.8460(3) 0.052 Uani 0.59 1 d PDU B 1
F10B F 0.8633(7) -0.1164(6) 0.8543(5) 0.059 Uani 0.41 1 d PDU B 2
F11B F 0.8844(7) 0.0322(7) 0.8630(5) 0.056 Uani 0.41 1 d PDU B 2
F12B F 0.9936(6) -0.0457(7) 0.7882(5) 0.057 Uani 0.41 1 d PDU B 2
F13 F 0.5962(3) 0.1708(3) 0.9598(2) 0.064 Uani 1 1 d U . .
F14 F 0.4584(4) 0.2799(3) 0.9508(2) 0.076 Uani 1 1 d U . .
F15 F 0.4622(4) 0.1540(3) 1.0393(2) 0.076 Uani 1 1 d U . .
F16A F 0.1144(6) 0.0238(6) 0.9081(4) 0.078 Uani 0.56 1 d PDU C 1
F17A F 0.2063(6) -0.1184(5) 0.9313(4) 0.073 Uani 0.56 1 d PDU C 1
F18A F 0.1726(7) -0.0325(7) 1.0109(4) 0.086 Uani 0.56 1 d PDU C 1
F16B F 0.1627(8) -0.0833(8) 0.9037(5) 0.077 Uani 0.44 1 d PDU C 2
F17B F 0.2044(8) -0.0954(7) 1.0041(5) 0.075 Uani 0.44 1 d PDU C 2
F18B F 0.1157(8) 0.0354(7) 0.9711(6) 0.085 Uani 0.44 1 d PDU C 2
F19A F 0.5219(7) -0.4240(6) 0.7990(4) 0.063 Uani 0.47 1 d PDU D 1
F20A F 0.3492(7) -0.3707(7) 0.8137(5) 0.074 Uani 0.47 1 d PDU D 1
F21A F 0.4576(7) -0.3302(7) 0.8752(4) 0.066 Uani 0.47 1 d PDU D 1
F19B F 0.4760(6) -0.4306(5) 0.7918(4) 0.064 Uani 0.53 1 d PDU D 2
F20B F 0.3464(6) -0.3417(6) 0.8409(4) 0.071 Uani 0.53 1 d PDU D 2
F21B F 0.5040(6) -0.3407(6) 0.8685(4) 0.066 Uani 0.53 1 d PDU D 2
F22 F 0.5922(3) -0.1660(3) 0.5223(2) 0.072 Uani 1 1 d U . .
F23 F 0.4739(3) -0.2704(3) 0.5444(2) 0.072 Uani 1 1 d U . .
F24 F 0.4245(3) -0.1111(3) 0.5195(2) 0.068 Uani 1 1 d U . .
O1 O -0.0136(3) 0.3176(2) 0.22869(17) 0.038 Uani 1 1 d . . .
N1 N 0.0341(3) 0.4778(3) 0.18593(19) 0.033 Uani 1 1 d . . .
C1 C 0.0801(4) 0.4603(4) 0.3999(2) 0.036 Uani 1 1 d . . .
H1A H 0.0164 0.4978 0.4234 0.043 Uiso 1 1 d R . .
H1B H 0.0875 0.3882 0.4245 0.043 Uiso 1 1 d R . .
C2 C 0.1852(4) 0.5094(4) 0.3974(3) 0.037 Uani 1 1 d . . .
C3 C 0.1960(4) 0.5807(4) 0.3244(3) 0.037 Uani 1 1 d . . .
C4 C 0.1050(4) 0.6456(4) 0.3001(3) 0.039 Uani 1 1 d . . .
H4 H 0.0359 0.6425 0.3278 0.046 Uiso 1 1 d R . .
C5 C 0.1149(4) 0.7156(4) 0.2352(3) 0.043 Uani 1 1 d . . .
H5 H 0.0525 0.7591 0.2196 0.051 Uiso 1 1 d R . .
C6 C 0.2143(5) 0.7209(4) 0.1943(3) 0.049 Uani 1 1 d . . .
H6 H 0.2211 0.7686 0.1509 0.058 Uiso 1 1 d R . .
C7 C 0.3044(5) 0.6563(5) 0.2169(3) 0.051 Uani 1 1 d . . .
H7 H 0.3732 0.6595 0.1888 0.061 Uiso 1 1 d R . .
C8 C 0.2953(4) 0.5864(4) 0.2804(3) 0.042 Uani 1 1 d . . .
H8 H 0.3577 0.5415 0.2944 0.051 Uiso 1 1 d R . .
C9 C 0.2824(4) 0.4272(4) 0.4058(3) 0.041 Uani 1 1 d . . .
H9A H 0.3486 0.4586 0.4069 0.062 Uiso 1 1 d R . .
H9B H 0.2923 0.3916 0.3657 0.062 Uiso 1 1 d R . .
H9C H 0.2684 0.3787 0.4503 0.062 Uiso 1 1 d R . .
C10 C 0.1750(4) 0.5713(4) 0.4573(3) 0.042 Uani 1 1 d . . .
H10A H 0.1651 0.5257 0.5035 0.063 Uiso 1 1 d R . .
H10B H 0.1118 0.6232 0.4522 0.063 Uiso 1 1 d R . .
H10C H 0.2415 0.6043 0.4541 0.063 Uiso 1 1 d R . .
C11 C 0.0328(4) 0.5672(4) 0.1298(2) 0.036 Uani 1 1 d . . .
C12 C -0.0618(4) 0.6356(4) 0.1269(2) 0.039 Uani 1 1 d . . .
C13 C -0.0607(5) 0.7225(4) 0.0741(3) 0.046 Uani 1 1 d . . .
H13 H -0.1246 0.7699 0.0702 0.055 Uiso 1 1 d R . .
C14 C 0.0317(4) 0.7413(4) 0.0276(3) 0.044 Uani 1 1 d . . .
H14 H 0.0306 0.8007 -0.0086 0.053 Uiso 1 1 d R . .
C15 C 0.1251(4) 0.6738(4) 0.0331(3) 0.043 Uani 1 1 d . . .
H15 H 0.1886 0.6884 0.0013 0.051 Uiso 1 1 d R . .
C16 C 0.1290(4) 0.5843(4) 0.0845(2) 0.037 Uani 1 1 d . . .
C17 C -0.1632(4) 0.6213(5) 0.1801(3) 0.052 Uani 1 1 d . . .
H17 H -0.1461 0.5613 0.2184 0.062 Uiso 1 1 d R . .
C18 C -0.1963(6) 0.7161(8) 0.2135(5) 0.092 Uani 1 1 d . . .
H18A H -0.1375 0.7262 0.2396 0.138 Uiso 1 1 d R . .
H18B H -0.2630 0.7066 0.2463 0.138 Uiso 1 1 d R . .
H18C H -0.2100 0.7759 0.1761 0.138 Uiso 1 1 d R . .
C19 C -0.2585(6) 0.6041(8) 0.1471(5) 0.098 Uani 1 1 d . . .
H19A H -0.3166 0.5821 0.1843 0.147 Uiso 1 1 d R . .
H19B H -0.2363 0.5515 0.1183 0.147 Uiso 1 1 d R . .
H19C H -0.2855 0.6676 0.1167 0.147 Uiso 1 1 d R . .
C20 C 0.2325(4) 0.5105(4) 0.0904(3) 0.043 Uani 1 1 d . . .
H20 H 0.2411 0.4877 0.1421 0.052 Uiso 1 1 d R . .
C21 C 0.2274(5) 0.4160(5) 0.0600(3) 0.057 Uani 1 1 d . . .
H21A H 0.1704 0.3769 0.0883 0.086 Uiso 1 1 d R . .
H21B H 0.2982 0.3739 0.0614 0.086 Uiso 1 1 d R . .
H21C H 0.2103 0.4365 0.0107 0.086 Uiso 1 1 d R . .
C22 C 0.3358(5) 0.5587(5) 0.0552(3) 0.057 Uani 1 1 d . . .
H22A H 0.3349 0.5728 0.0035 0.086 Uiso 1 1 d R . .
H22B H 0.4008 0.5120 0.0678 0.086 Uiso 1 1 d R . .
H22C H 0.3374 0.6224 0.0715 0.086 Uiso 1 1 d R . .
C23 C -0.0065(4) 0.4000(4) 0.1766(3) 0.038 Uani 1 1 d . . .
C24 C -0.0509(5) 0.3849(4) 0.1122(3) 0.049 Uani 1 1 d . . .
H24A H -0.0440 0.4454 0.0747 0.073 Uiso 1 1 d R . .
H24B H -0.1282 0.3739 0.1237 0.073 Uiso 1 1 d R . .
H24C H -0.0097 0.3255 0.0955 0.073 Uiso 1 1 d R . .
C25 C -0.0979(4) 0.2805(4) 0.3660(3) 0.043 Uani 1 1 d . . .
H25 H -0.0817 0.2734 0.4161 0.051 Uiso 1 1 d R . .
C26 C -0.1941(4) 0.3642(5) 0.3536(3) 0.052 Uani 1 1 d . . .
H26A H -0.2128 0.3721 0.3049 0.078 Uiso 1 1 d R . .
H26B H -0.1736 0.4286 0.3606 0.078 Uiso 1 1 d R . .
H26C H -0.2575 0.3453 0.3873 0.078 Uiso 1 1 d R . .
C27 C -0.1268(5) 0.1777(4) 0.3571(3) 0.055 Uani 1 1 d . . .
H27A H -0.1936 0.1610 0.3880 0.082 Uiso 1 1 d R . .
H27B H -0.0665 0.1251 0.3700 0.082 Uiso 1 1 d R . .
H27C H -0.1384 0.1812 0.3075 0.082 Uiso 1 1 d R . .
C28 C 0.1315(4) 0.2163(4) 0.3159(3) 0.042 Uani 1 1 d . . .
H28 H 0.1039 0.1568 0.3034 0.050 Uiso 1 1 d R . .
C29 C 0.2291(4) 0.2432(4) 0.2631(3) 0.051 Uani 1 1 d . . .
H29A H 0.2573 0.3022 0.2735 0.076 Uiso 1 1 d R . .
H29B H 0.2069 0.2596 0.2150 0.076 Uiso 1 1 d R . .
H29C H 0.2864 0.1854 0.2666 0.076 Uiso 1 1 d R . .
C30 C 0.1615(5) 0.1843(4) 0.3924(3) 0.051 Uani 1 1 d . . .
H30A H 0.2159 0.1242 0.3957 0.076 Uiso 1 1 d R . .
H30B H 0.0960 0.1682 0.4249 0.076 Uiso 1 1 d R . .
H30C H 0.1921 0.2401 0.4055 0.076 Uiso 1 1 d R . .
C31 C 0.4312(4) 0.1332(4) 0.6870(2) 0.033 Uani 1 1 d . . .
C32 C 0.3330(4) 0.1202(4) 0.6642(2) 0.033 Uani 1 1 d . . .
H32 H 0.3079 0.0549 0.6761 0.040 Uiso 1 1 d R . .
C33 C 0.2706(3) 0.1997(4) 0.6247(2) 0.034 Uani 1 1 d . . .
C34 C 0.3050(4) 0.2959(4) 0.6059(2) 0.035 Uani 1 1 d . . .
H34 H 0.2628 0.3502 0.5785 0.042 Uiso 1 1 d R . .
C35 C 0.4017(4) 0.3109(3) 0.6278(2) 0.034 Uani 1 1 d . . .
C36 C 0.4624(4) 0.2317(3) 0.6678(2) 0.033 Uani 1 1 d . . .
H36 H 0.5279 0.2447 0.6830 0.040 Uiso 1 1 d R . .
C37 C 0.1644(4) 0.1802(4) 0.6044(3) 0.039 Uani 1 1 d . . .
C38 C 0.4409(4) 0.4132(4) 0.6088(3) 0.039 Uani 1 1 d . . .
C39 C 0.6316(4) 0.0490(3) 0.7241(2) 0.033 Uani 1 1 d . . .
C40 C 0.6810(4) 0.0844(4) 0.6561(3) 0.036 Uani 1 1 d . . .
H40 H 0.6360 0.1094 0.6188 0.043 Uiso 1 1 d R . .
C41 C 0.7938(4) 0.0849(4) 0.6403(3) 0.040 Uani 1 1 d . A .
C42 C 0.8621(4) 0.0481(4) 0.6933(3) 0.042 Uani 1 1 d . . .
H42 H 0.9391 0.0488 0.6834 0.050 Uiso 1 1 d R . .
C43 C 0.8152(4) 0.0107(4) 0.7613(3) 0.039 Uani 1 1 d . B .
C44 C 0.7025(4) 0.0108(4) 0.7760(3) 0.038 Uani 1 1 d . . .
H44 H 0.6730 -0.0156 0.8230 0.045 Uiso 1 1 d R . .
C45 C 0.8405(4) 0.1205(4) 0.5659(3) 0.047 Uani 1 1 d D . .
C46 C 0.8881(4) -0.0296(4) 0.8188(3) 0.048 Uani 1 1 d D . .
C47 C 0.4468(4) 0.0523(3) 0.8195(2) 0.034 Uani 1 1 d . . .
C48 C 0.4889(4) 0.1079(4) 0.8610(2) 0.036 Uani 1 1 d . . .
H48 H 0.5541 0.1382 0.8431 0.044 Uiso 1 1 d R . .
C49 C 0.4388(4) 0.1203(4) 0.9280(3) 0.039 Uani 1 1 d . . .
C50 C 0.3428(4) 0.0774(4) 0.9554(3) 0.042 Uani 1 1 d . . .
H50 H 0.3087 0.0849 1.0013 0.050 Uiso 1 1 d R . .
C51 C 0.2979(4) 0.0241(4) 0.9151(3) 0.042 Uani 1 1 d . C .
C52 C 0.3486(4) 0.0132(4) 0.8479(2) 0.037 Uani 1 1 d . . .
H52 H 0.3150 -0.0223 0.8205 0.045 Uiso 1 1 d R . .
C53 C 0.4874(5) 0.1807(4) 0.9691(3) 0.046 Uani 1 1 d . . .
C54 C 0.1962(4) -0.0240(4) 0.9427(3) 0.050 Uani 1 1 d D . .
C55 C 0.4853(3) -0.0697(3) 0.7205(2) 0.034 Uani 1 1 d . . .
C56 C 0.4750(4) -0.1580(4) 0.7718(3) 0.036 Uani 1 1 d . . .
H56 H 0.4733 -0.1546 0.8205 0.043 Uiso 1 1 d R . .
C57 C 0.4669(4) -0.2509(4) 0.7544(3) 0.040 Uani 1 1 d . D .
C58 C 0.4718(4) -0.2607(4) 0.6842(3) 0.041 Uani 1 1 d . . .
H58 H 0.4666 -0.3245 0.6722 0.050 Uiso 1 1 d R . .
C59 C 0.4846(4) -0.1746(4) 0.6316(3) 0.038 Uani 1 1 d . . .
C60 C 0.4910(4) -0.0817(4) 0.6502(2) 0.035 Uani 1 1 d . . .
H60 H 0.4991 -0.0241 0.6132 0.042 Uiso 1 1 d R . .
C61 C 0.4930(4) -0.1814(4) 0.5556(3) 0.044 Uani 1 1 d . . .
C62 C 0.4508(5) -0.3420(4) 0.8115(3) 0.053 Uani 1 1 d D . .
B1 B 0.4995(4) 0.0414(4) 0.7384(3) 0.033 Uani 1 1 d . . .

loop_
_atom_site_aniso_label
_atom_site_aniso_U_11
_atom_site_aniso_U_22
_atom_site_aniso_U_33
_atom_site_aniso_U_23
_atom_site_aniso_U_13
_atom_site_aniso_U_12
Pd1 0.031 0.031 0.031 -0.006 -0.003 -0.003
P1 0.034 0.032 0.035 -0.007 -0.004 -0.006
F1 0.048 0.052 0.065 -0.007 0.003 -0.012
F2 0.056 0.049 0.059 0.002 -0.015 -0.009
F3 0.062 0.049 0.056 -0.014 -0.007 -0.011
F4 0.049 0.060 0.064 0.001 -0.019 -0.008
F5 0.045 0.071 0.057 -0.008 -0.005 -0.015
F6 0.055 0.066 0.070 -0.026 -0.017 -0.006
F7A 0.038 0.047 0.038 0.001 -0.002 -0.002
F8A 0.075 0.068 0.069 -0.014 0.003 -0.004
F9A 0.062 0.076 0.071 -0.006 -0.005 -0.012
F7B 0.063 0.065 0.061 -0.012 -0.007 -0.009
F8B 0.073 0.076 0.073 -0.012 -0.003 -0.005
F9B 0.062 0.061 0.063 -0.011 -0.004 -0.010
F10A 0.056 0.060 0.060 -0.011 -0.011 0.000
F11A 0.058 0.061 0.059 -0.006 -0.011 -0.002
F12A 0.053 0.055 0.052 -0.012 -0.010 -0.011
F10B 0.059 0.059 0.059 -0.010 -0.012 -0.003
F11B 0.058 0.059 0.055 -0.014 -0.009 -0.007
F12B 0.052 0.059 0.058 -0.007 -0.010 -0.004
F13 0.062 0.071 0.066 -0.024 -0.012 -0.010
F14 0.083 0.065 0.084 -0.022 -0.020 -0.005
F15 0.085 0.086 0.064 -0.022 -0.008 -0.021
F16A 0.068 0.080 0.085 -0.008 -0.011 -0.014
F17A 0.069 0.070 0.078 -0.008 -0.001 -0.012
F18A 0.084 0.091 0.084 -0.017 -0.003 -0.015
F16B 0.074 0.080 0.077 -0.014 -0.006 -0.016
F17B 0.071 0.074 0.078 -0.007 -0.007 -0.011
F18B 0.079 0.081 0.090 -0.013 0.000 -0.010
F19A 0.063 0.058 0.063 -0.008 -0.007 -0.003
F20A 0.073 0.072 0.074 -0.009 -0.005 -0.015
F21A 0.068 0.064 0.064 -0.008 -0.002 -0.007
F19B 0.067 0.058 0.065 -0.010 -0.006 -0.008
F20B 0.071 0.069 0.069 -0.009 0.001 -0.010
F21B 0.066 0.064 0.065 -0.004 -0.009 -0.008
F22 0.069 0.088 0.061 -0.023 0.001 -0.013
F23 0.088 0.068 0.067 -0.025 -0.009 -0.016
F24 0.075 0.073 0.059 -0.019 -0.018 0.004
O1 0.042 0.038 0.036 -0.009 -0.005 -0.007
N1 0.034 0.037 0.027 -0.006 -0.004 0.000
C1 0.040 0.041 0.027 -0.007 -0.001 -0.008
C2 0.034 0.037 0.041 -0.010 -0.002 -0.005
C3 0.037 0.036 0.039 -0.010 -0.004 -0.006
C4 0.039 0.034 0.045 -0.011 -0.005 -0.006
C5 0.044 0.033 0.052 -0.006 -0.009 -0.005
C6 0.062 0.039 0.045 0.001 -0.008 -0.018
C7 0.046 0.059 0.049 -0.007 0.004 -0.017
C8 0.038 0.045 0.043 -0.008 -0.003 -0.005
C9 0.041 0.041 0.042 -0.007 -0.009 -0.005
C10 0.041 0.050 0.040 -0.014 -0.006 -0.008
C11 0.040 0.041 0.029 -0.006 -0.006 -0.003
C12 0.041 0.040 0.033 -0.006 -0.001 0.001
C13 0.049 0.044 0.041 -0.006 -0.007 0.005
C14 0.053 0.042 0.035 -0.001 -0.004 -0.009
C15 0.045 0.047 0.037 -0.009 0.000 -0.010
C16 0.041 0.043 0.028 -0.008 -0.003 -0.006
C17 0.044 0.063 0.034 0.004 0.004 0.010
C18 0.061 0.140 0.090 -0.067 0.026 -0.031
C19 0.064 0.144 0.105 -0.067 0.034 -0.055
C20 0.042 0.050 0.036 -0.007 0.000 -0.004
C21 0.054 0.059 0.059 -0.022 0.001 0.007
C22 0.043 0.065 0.056 -0.001 0.006 -0.006
C23 0.034 0.044 0.038 -0.013 -0.004 0.001
C24 0.060 0.049 0.041 -0.011 -0.011 -0.008
C25 0.042 0.046 0.040 -0.005 0.002 -0.014
C26 0.040 0.058 0.056 -0.012 0.004 -0.007
C27 0.058 0.053 0.055 -0.011 0.005 -0.022
C28 0.043 0.030 0.053 -0.010 -0.010 -0.001
C29 0.039 0.044 0.071 -0.020 -0.006 0.001
C30 0.056 0.038 0.058 -0.003 -0.018 0.000
C31 0.028 0.041 0.029 -0.008 0.000 -0.002
C32 0.032 0.038 0.030 -0.009 0.001 -0.003
C33 0.027 0.040 0.034 -0.007 -0.002 -0.003
C34 0.034 0.039 0.030 -0.005 -0.004 0.003
C35 0.034 0.037 0.031 -0.007 0.002 -0.004
C36 0.027 0.040 0.033 -0.009 -0.003 -0.002
C37 0.033 0.043 0.041 -0.007 -0.003 -0.006
C38 0.034 0.038 0.042 -0.004 -0.006 -0.003
C39 0.032 0.032 0.037 -0.009 -0.004 0.000
C40 0.029 0.038 0.041 -0.012 -0.004 -0.001
C41 0.034 0.037 0.050 -0.014 -0.001 -0.007
C42 0.029 0.041 0.060 -0.018 -0.006 -0.005
C43 0.036 0.038 0.046 -0.019 -0.010 0.002
C44 0.037 0.036 0.042 -0.013 -0.005 0.000
C45 0.037 0.046 0.058 -0.015 0.012 -0.011
C46 0.038 0.050 0.058 -0.021 -0.012 0.006
C47 0.032 0.034 0.033 -0.003 -0.003 0.003
C48 0.037 0.034 0.036 -0.004 -0.005 0.001
C49 0.042 0.036 0.038 -0.005 -0.007 0.003
C50 0.045 0.044 0.032 -0.006 0.000 0.004
C51 0.036 0.046 0.037 -0.002 -0.003 0.003
C52 0.031 0.043 0.036 -0.007 -0.005 0.001
C53 0.057 0.044 0.037 -0.011 -0.004 0.000
C54 0.039 0.072 0.038 -0.013 0.003 -0.003
C55 0.025 0.037 0.038 -0.007 -0.004 0.000
C56 0.030 0.039 0.038 -0.007 -0.003 0.000
C57 0.035 0.036 0.046 -0.005 -0.004 -0.001
C58 0.035 0.037 0.054 -0.013 -0.003 -0.004
C59 0.030 0.046 0.040 -0.012 -0.004 -0.003
C60 0.030 0.036 0.036 -0.006 -0.002 -0.001
C61 0.042 0.047 0.047 -0.017 -0.004 -0.003
C62 0.061 0.040 0.057 -0.008 0.002 -0.011
B1 0.031 0.035 0.032 -0.006 -0.003 -0.004

loop_
_atom_type_symbol
_atom_type_description
_atom_type_scat_dispersion_real
_atom_type_scat_dispersion_imag
_atom_type_scat_source
C C 0.0181 0.0091 'International Tables Vol C Tables 4.2.6.8 and 6.1.1.4'
H H 0.0000 0.0000 'International Tables Vol C Tables 4.2.6.8 and 6.1.1.4'
B B 0.0090 0.0039 'International Tables Vol C Tables 4.2.6.8 and 6.1.1.4'
N N 0.0311 0.0180 'International Tables Vol C Tables 4.2.6.8 and 6.1.1.4'
O O 0.0492 0.0322 'International Tables Vol C Tables 4.2.6.8 and 6.1.1.4'
F F 0.0727 0.0534 'International Tables Vol C Tables 4.2.6.8 and 6.1.1.4'
P P 0.2955 0.4335 'International Tables Vol C Tables 4.2.6.8 and 6.1.1.4'
Pd Pd 0.1215 3.9337 'International Tables Vol C Tables 4.2.6.8 and 6.1.1.4'

loop_
_geom_angle_atom_site_label_1
_geom_angle_atom_site_label_2
_geom_angle_atom_site_label_3
_geom_angle
C1 Pd1 P1 92.75(14)
C1 Pd1 N1 171.97(16)
P1 Pd1 N1 81.55(11)
C1 Pd1 C4 78.05(18)
P1 Pd1 C4 169.63(12)
N1 Pd1 C4 107.09(16)
C1 Pd1 C3 64.21(17)
P1 Pd1 C3 145.41(12)
N1 Pd1 C3 123.41(15)
C4 Pd1 C3 32.89(16)
O1 P1 C28 100.5(2)
O1 P1 C25 101.2(2)
C28 P1 C25 108.9(2)
O1 P1 Pd1 102.71(13)
C28 P1 Pd1 117.31(17)
C25 P1 Pd1 122.03(18)
C23 O1 P1 119.2(3)
C23 N1 C11 118.5(4)
C23 N1 Pd1 115.2(3)
C11 N1 Pd1 125.1(3)
C2 C1 Pd1 100.9(3)
C2 C1 H1A 111.5
Pd1 C1 H1A 111.5
C2 C1 H1B 111.7
Pd1 C1 H1B 111.6
H1A C1 H1B 109.4
C9 C2 C1 109.8(4)
C9 C2 C3 111.7(4)
C1 C2 C3 105.2(4)
C9 C2 C10 109.5(4)
C1 C2 C10 110.4(4)
C3 C2 C10 110.1(4)
C4 C3 C8 117.2(4)
C4 C3 C2 120.0(4)
C8 C3 C2 122.7(4)
C4 C3 Pd1 72.4(3)
C8 C3 Pd1 115.5(3)
C2 C3 Pd1 83.7(3)
C3 C4 C5 120.8(5)
C3 C4 Pd1 74.7(3)
C5 C4 Pd1 116.6(3)
C3 C4 H4 119.7
C5 C4 H4 119.5
Pd1 C4 H4 79.5
C6 C5 C4 120.4(5)
C6 C5 H5 119.8
C4 C5 H5 119.8
C5 C6 C7 119.5(5)
C5 C6 H6 120.4
C7 C6 H6 120.1
C6 C7 C8 120.6(5)
C6 C7 H7 119.9
C8 C7 H7 119.5
C7 C8 C3 121.5(5)
C7 C8 H8 119.3
C3 C8 H8 119.2
C2 C9 H9A 109.6
C2 C9 H9B 109.5
H9A C9 H9B 109.5
C2 C9 H9C 109.3
H9A C9 H9C 109.5
H9B C9 H9C 109.5
C2 C10 H10A 109.4
C2 C10 H10B 109.4
H10A C10 H10B 109.5
C2 C10 H10C 109.6
H10A C10 H10C 109.5
H10B C10 H10C 109.5
C12 C11 C16 123.2(4)
C12 C11 N1 118.1(4)
C16 C11 N1 118.5(4)
C13 C12 C11 117.5(5)
C13 C12 C17 119.3(5)
C11 C12 C17 123.2(4)
C14 C13 C12 121.1(5)
C14 C13 H13 119.5
C12 C13 H13 119.4
C15 C14 C13 120.1(5)
C15 C14 H14 120.1
C13 C14 H14 119.8
C14 C15 C16 121.7(5)
C14 C15 H15 119.2
C16 C15 H15 119.1
C15 C16 C11 116.4(5)
C15 C16 C20 121.3(4)
C11 C16 C20 122.3(4)
C19 C17 C12 112.6(5)
C19 C17 C18 107.5(6)
C12 C17 C18 110.1(5)
C19 C17 H17 108.7
C12 C17 H17 108.7
C18 C17 H17 109.1
C17 C18 H18A 109.7
C17 C18 H18B 109.0
H18A C18 H18B 109.5
C17 C18 H18C 109.7
H18A C18 H18C 109.5
H18B C18 H18C 109.5
C17 C19 H19A 109.5
C17 C19 H19B 109.6
H19A C19 H19B 109.5
C17 C19 H19C 109.3
H19A C19 H19C 109.5
H19B C19 H19C 109.5
C16 C20 C21 112.8(4)
C16 C20 C22 113.3(4)
C21 C20 C22 108.4(5)
C16 C20 H20 107.4
C21 C20 H20 107.5
C22 C20 H20 107.2
C20 C21 H21A 109.4
C20 C21 H21B 109.6
H21A C21 H21B 109.5
C20 C21 H21C 109.4
H21A C21 H21C 109.5
H21B C21 H21C 109.5
C20 C22 H22A 109.2
C20 C22 H22B 109.8
H22A C22 H22B 109.5
C20 C22 H22C 109.4
H22A C22 H22C 109.5
H22B C22 H22C 109.5
N1 C23 O1 120.8(4)
N1 C23 C24 128.4(5)
O1 C23 C24 110.8(4)
C23 C24 H24A 109.3
C23 C24 H24B 109.6
H24A C24 H24B 109.5
C23 C24 H24C 109.5
H24A C24 H24C 109.5
H24B C24 H24C 109.5
C27 C25 C26 111.6(5)
C27 C25 P1 113.0(4)
C26 C25 P1 109.1(4)
C27 C25 H25 107.6
C26 C25 H25 107.7
P1 C25 H25 107.6
C25 C26 H26A 109.5
C25 C26 H26B 109.5
H26A C26 H26B 109.5
C25 C26 H26C 109.3
H26A C26 H26C 109.5
H26B C26 H26C 109.5
C25 C27 H27A 109.7
C25 C27 H27B 109.3
H27A C27 H27B 109.5
C25 C27 H27C 109.4
H27A C27 H27C 109.5
H27B C27 H27C 109.5
C29 C28 C30 112.3(5)
C29 C28 P1 110.3(4)
C30 C28 P1 111.5(4)
C29 C28 H28 107.4
C30 C28 H28 107.5
P1 C28 H28 107.5
C28 C29 H29A 109.4
C28 C29 H29B 109.4
H29A C29 H29B 109.5
C28 C29 H29C 109.6
H29A C29 H29C 109.5
H29B C29 H29C 109.5
C28 C30 H30A 109.4
C28 C30 H30B 109.6
H30A C30 H30B 109.5
C28 C30 H30C 109.4
H30A C30 H30C 109.5
H30B C30 H30C 109.5
C32 C31 C36 115.6(4)
C32 C31 B1 121.8(4)
C36 C31 B1 122.4(4)
C33 C32 C31 122.2(4)
C33 C32 H32 118.9
C31 C32 H32 118.9
C34 C33 C32 120.5(4)
C34 C33 C37 120.6(4)
C32 C33 C37 118.8(4)
C35 C34 C33 118.5(4)
C35 C34 H34 120.8
C33 C34 H34 120.7
C34 C35 C36 120.5(4)
C34 C35 C38 119.9(4)
C36 C35 C38 119.5(4)
C35 C36 C31 122.7(4)
C35 C36 H36 118.5
C31 C36 H36 118.8
F6 C37 F5 106.6(4)
F6 C37 F4 107.2(4)
F5 C37 F4 105.7(4)
F6 C37 C33 112.6(4)
F5 C37 C33 111.4(4)
F4 C37 C33 112.9(4)
F2 C38 F1 106.6(4)
F2 C38 F3 106.1(4)
F1 C38 F3 105.2(4)
F2 C38 C35 114.0(4)
F1 C38 C35 111.9(4)
F3 C38 C35 112.4(4)
C40 C39 C44 115.8(4)
C40 C39 B1 120.8(4)
C44 C39 B1 123.0(4)
C41 C40 C39 122.8(4)
C41 C40 H40 118.5
C39 C40 H40 118.8
C42 C41 C40 120.1(5)
C42 C41 C45 120.3(4)
C40 C41 C45 119.5(5)
C41 C42 C43 118.3(4)
C41 C42 H42 120.8
C43 C42 H42 120.9
C42 C43 C44 120.8(4)
C42 C43 C46 118.8(4)
C44 C43 C46 120.4(5)
C43 C44 C39 122.2(5)
C43 C44 H44 118.7
C39 C44 H44 119.1
F8A C45 F9A 99.9(5)
F8A C45 F7A 106.1(5)
F9A C45 F7A 105.1(5)
F8A C45 F9B 123.2(7)
F7A C45 F9B 89.4(7)
F9A C45 F7B 124.1(7)
F7A C45 F7B 82.4(6)
F9B C45 F7B 141.7(9)
F8A C45 F8B 51.8(6)
F9A C45 F8B 58.4(6)
F7A C45 F8B 141.7(7)
F9B C45 F8B 82.4(8)
F7B C45 F8B 81.5(8)
F8A C45 C41 114.7(5)
F9A C45 C41 116.2(5)
F7A C45 C41 113.3(4)
F9B C45 C41 107.4(7)
F7B C45 C41 110.2(6)
F8B C45 C41 104.9(7)
F10B C46 F11B 108.6(7)
F10B C46 F12A 125.3(6)
F10B C46 F10A 79.8(6)
F11B C46 F10A 123.6(6)
F12A C46 F10A 107.7(5)
F10B C46 F12B 106.4(7)
F11B C46 F12B 109.1(6)
F12A C46 F12B 88.2(5)
F11B C46 F11A 85.6(6)
F12A C46 F11A 105.6(5)
F10A C46 F11A 101.2(5)
F12B C46 F11A 125.5(6)
F10B C46 C43 111.1(6)
F11B C46 C43 112.7(6)
F12A C46 C43 113.2(5)
F10A C46 C43 115.3(5)
F12B C46 C43 108.7(5)
F11A C46 C43 112.9(5)
C52 C47 C48 115.9(4)
C52 C47 B1 120.0(4)
C48 C47 B1 123.8(4)
C49 C48 C47 122.3(5)
C49 C48 H48 118.7
C47 C48 H48 119.0
C50 C49 C48 120.0(5)
C50 C49 C53 120.5(5)
C48 C49 C53 119.5(5)
C51 C50 C49 119.1(4)
C51 C50 H50 120.5
C49 C50 H50 120.4
C50 C51 C52 120.2(5)
C50 C51 C54 120.8(4)
C52 C51 C54 119.0(5)
C47 C52 C51 122.4(5)
C47 C52 H52 119.0
C51 C52 H52 118.6
F14 C53 F13 104.6(5)
F14 C53 F15 107.8(4)
F13 C53 F15 104.7(4)
F14 C53 C49 112.8(5)
F13 C53 C49 113.3(4)
F15 C53 C49 113.0(5)
F18A C54 F16A 111.7(6)
F18A C54 F17A 104.9(7)
F16A C54 F17A 105.0(6)
F18A C54 F18B 57.9(6)
F16A C54 F18B 57.1(6)
F17A C54 F18B 134.1(7)
F18A C54 F16B 124.4(7)
F16A C54 F16B 68.9(6)
F18B C54 F16B 113.9(7)
F16A C54 F17B 134.3(7)
F17A C54 F17B 67.5(6)
F18B C54 F17B 94.7(7)
F16B C54 F17B 97.5(7)
F18A C54 C51 113.4(6)
F16A C54 C51 110.6(5)
F17A C54 C51 110.7(5)
F18B C54 C51 115.1(6)
F16B C54 C51 117.7(6)
F17B C54 C51 114.1(6)
C60 C55 C56 115.6(4)
C60 C55 B1 120.2(4)
C56 C55 B1 124.1(4)
C57 C56 C55 122.3(4)
C57 C56 H56 118.6
C55 C56 H56 119.1
C58 C57 C56 120.9(5)
C58 C57 C62 118.8(5)
C56 C57 C62 120.2(5)
C57 C58 C59 118.2(5)
C57 C58 H58 121.0
C59 C58 H58 120.9
C60 C59 C58 120.0(4)
C60 C59 C61 119.5(4)
C58 C59 C61 120.4(5)
C59 C60 C55 122.9(4)
C59 C60 H60 118.2
C55 C60 H60 118.9
F23 C61 F22 105.7(4)
F23 C61 F24 106.5(4)
F22 C61 F24 105.0(5)
F23 C61 C59 114.2(5)
F22 C61 C59 112.1(4)
F24 C61 C59 112.6(4)
F21A C62 F19B 122.4(7)
F21A C62 F20B 77.4(6)
F19B C62 F20B 105.3(6)
F21A C62 F19A 107.9(7)
F20B C62 F19A 127.4(6)
F21A C62 F20A 104.9(7)
F19B C62 F20A 79.5(6)
F19A C62 F20A 105.5(7)
F19B C62 F21B 109.6(6)
F20B C62 F21B 101.6(6)
F19A C62 F21B 88.3(6)
F20A C62 F21B 126.4(7)
F21A C62 C57 115.6(6)
F19B C62 C57 115.7(5)
F20B C62 C57 112.0(5)
F19A C62 C57 111.7(5)
F20A C62 C57 110.5(6)
F21B C62 C57 111.5(5)
C31 B1 C39 111.9(4)
C31 B1 C47 104.4(4)
C39 B1 C47 113.5(4)
C31 B1 C55 110.6(4)
C39 B1 C55 104.5(4)
C47 B1 C55 112.1(4)

loop_
_geom_bond_atom_site_label_1
_geom_bond_atom_site_label_2
_geom_bond_distance
Pd1 C1 2.047(4)
Pd1 P1 2.1712(13)
Pd1 N1 2.172(4)
Pd1 C4 2.463(5)
Pd1 C3 2.491(5)
P1 O1 1.664(3)
P1 C28 1.816(5)
P1 C25 1.818(5)
F1 C38 1.339(6)
F2 C38 1.326(6)
F3 C38 1.349(6)
F4 C37 1.335(6)
F5 C37 1.332(6)
F6 C37 1.324(6)
F7A C45 1.366(7)
F8A C45 1.308(7)
F9A C45 1.315(7)
F7B C45 1.390(11)
F8B C45 1.425(12)
F9B C45 1.370(11)
F10A C46 1.325(7)
F11A C46 1.407(8)
F12A C46 1.320(7)
F10B C46 1.287(10)
F11B C46 1.304(9)
F12B C46 1.372(9)
F13 C53 1.331(7)
F14 C53 1.327(7)
F15 C53 1.339(7)
F16A C54 1.313(8)
F17A C54 1.326(8)
F18A C54 1.298(9)
F16B C54 1.346(10)
F17B C54 1.374(10)
F18B C54 1.327(10)
F19A C62 1.360(9)
F20A C62 1.363(9)
F21A C62 1.289(9)
F19B C62 1.315(8)
F20B C62 1.345(9)
F21B C62 1.363(9)
F22 C61 1.335(7)
F23 C61 1.324(6)
F24 C61 1.335(7)
O1 C23 1.344(6)
N1 C23 1.280(6)
N1 C11 1.450(6)
C1 C2 1.533(6)
C1 H1A 0.9900
C1 H1B 0.9900
C2 C9 1.526(7)
C2 C3 1.539(7)
C2 C10 1.546(7)
C3 C4 1.403(7)
C3 C8 1.404(7)
C4 C5 1.411(7)
C4 H4 0.9500
C5 C6 1.377(8)
C5 H5 0.9500
C6 C7 1.383(8)
C6 H6 0.9500
C7 C8 1.390(8)
C7 H7 0.9500
C8 H8 0.9500
C9 H9A 0.9800
C9 H9B 0.9800
C9 H9C 0.9800
C10 H10A 0.9800
C10 H10B 0.9800
C10 H10C 0.9800
C11 C12 1.392(7)
C11 C16 1.401(7)
C12 C13 1.391(7)
C12 C17 1.524(7)
C13 C14 1.379(8)
C13 H13 0.9500
C14 C15 1.376(8)
C14 H14 0.9500
C15 C16 1.400(7)
C15 H15 0.9500
C16 C20 1.517(7)
C17 C19 1.483(10)
C17 C18 1.534(10)
C17 H17 1.0000
C18 H18A 0.9800
C18 H18B 0.9800
C18 H18C 0.9800
C19 H19A 0.9800
C19 H19B 0.9800
C19 H19C 0.9800
C20 C21 1.525(8)
C20 C22 1.531(7)
C20 H20 1.0000
C21 H21A 0.9800
C21 H21B 0.9800
C21 H21C 0.9800
C22 H22A 0.9800
C22 H22B 0.9800
C22 H22C 0.9800
C23 C24 1.490(7)
C24 H24A 0.9800
C24 H24B 0.9800
C24 H24C 0.9800
C25 C27 1.530(7)
C25 C26 1.537(8)
C25 H25 1.0000
C26 H26A 0.9800
C26 H26B 0.9800
C26 H26C 0.9800
C27 H27A 0.9800
C27 H27B 0.9800
C27 H27C 0.9800
C28 C29 1.511(8)
C28 C30 1.535(8)
C28 H28 1.0000
C29 H29A 0.9800
C29 H29B 0.9800
C29 H29C 0.9800
C30 H30A 0.9800
C30 H30B 0.9800
C30 H30C 0.9800
C31 C32 1.396(6)
C31 C36 1.400(7)
C31 B1 1.636(7)
C32 C33 1.391(7)
C32 H32 0.9500
C33 C34 1.387(7)
C33 C37 1.495(6)
C34 C35 1.380(7)
C34 H34 0.9500
C35 C36 1.382(7)
C35 C38 1.488(7)
C36 H36 0.9500
C39 C40 1.394(7)
C39 C44 1.396(7)
C39 B1 1.641(6)
C40 C41 1.394(7)
C40 H40 0.9500
C41 C42 1.388(7)
C41 C45 1.488(7)
C42 C43 1.388(8)
C42 H42 0.9500
C43 C44 1.390(7)
C43 C46 1.498(7)
C44 H44 0.9500
C47 C52 1.394(7)
C47 C48 1.397(7)
C47 B1 1.646(7)
C48 C49 1.393(7)
C48 H48 0.9500
C49 C50 1.390(7)
C49 C53 1.481(7)
C50 C51 1.377(8)
C50 H50 0.9500
C51 C52 1.395(7)
C51 C54 1.485(7)
C52 H52 0.9500
C55 C60 1.393(7)
C55 C56 1.397(7)
C55 B1 1.646(7)
C56 C57 1.385(7)
C56 H56 0.9500
C57 C58 1.384(7)
C57 C62 1.493(7)
C58 C59 1.392(7)
C58 H58 0.9500
C59 C60 1.391(7)
C59 C61 1.480(7)
C60 H60 0.9500

loop_
_geom_torsion_atom_site_label_1
_geom_torsion_atom_site_label_2
_geom_torsion_atom_site_label_3
_geom_torsion_atom_site_label_4
_geom_torsion
C1 Pd1 P1 O1 170.82(18)
N1 Pd1 P1 O1 -3.49(16)
C4 Pd1 P1 O1 143.6(7)
C3 Pd1 P1 O1 -143.4(2)
C1 Pd1 P1 C28 -80.2(2)
N1 Pd1 P1 C28 105.5(2)
C4 Pd1 P1 C28 -107.4(7)
C3 Pd1 P1 C28 -34.4(3)
C1 Pd1 P1 C25 58.7(3)
N1 Pd1 P1 C25 -115.6(2)
C4 Pd1 P1 C25 31.5(7)
C3 Pd1 P1 C25 104.5(3)
C28 P1 O1 C23 -120.3(4)
C25 P1 O1 C23 127.9(4)
Pd1 P1 O1 C23 1.1(3)
P1 Pd1 N1 C23 6.5(3)
C4 Pd1 N1 C23 -167.6(3)
C3 Pd1 N1 C23 160.6(3)
P1 Pd1 N1 C11 173.4(4)
C4 Pd1 N1 C11 -0.7(4)
C3 Pd1 N1 C11 -32.5(4)
P1 Pd1 C1 C2 137.5(3)
C4 Pd1 C1 C2 -47.3(3)
C3 Pd1 C1 C2 -15.7(3)
Pd1 C1 C2 C9 -96.4(4)
Pd1 C1 C2 C3 24.1(4)
Pd1 C1 C2 C10 142.8(3)
C9 C2 C3 C4 165.3(4)
C1 C2 C3 C4 46.2(5)
C10 C2 C3 C4 -72.7(5)
C9 C2 C3 C8 -16.5(6)
C1 C2 C3 C8 -135.6(5)
C10 C2 C3 C8 105.5(5)
C9 C2 C3 Pd1 99.8(3)
C1 C2 C3 Pd1 -19.3(3)
C10 C2 C3 Pd1 -138.2(3)
C1 Pd1 C3 C4 -108.9(3)
P1 Pd1 C3 C4 -161.5(2)
N1 Pd1 C3 C4 68.2(3)
C1 Pd1 C3 C8 138.7(4)
P1 Pd1 C3 C8 86.1(4)
N1 Pd1 C3 C8 -44.2(4)
C4 Pd1 C3 C8 -112.4(5)
C1 Pd1 C3 C2 15.4(3)
P1 Pd1 C3 C2 -37.2(4)
N1 Pd1 C3 C2 -167.5(2)
C4 Pd1 C3 C2 124.3(4)
C8 C3 C4 C5 -2.0(7)
C2 C3 C4 C5 176.3(4)
Pd1 C3 C4 C5 -112.1(4)
C8 C3 C4 Pd1 110.1(4)
C2 C3 C4 Pd1 -71.6(4)
C1 Pd1 C4 C3 60.6(3)
P1 Pd1 C4 C3 88.4(7)
N1 Pd1 C4 C3 -125.8(3)
C1 Pd1 C4 C5 177.7(4)
P1 Pd1 C4 C5 -154.4(5)
N1 Pd1 C4 C5 -8.6(4)
C3 Pd1 C4 C5 117.2(5)
C3 C4 C5 C6 0.4(7)
Pd1 C4 C5 C6 -87.0(5)
C4 C5 C6 C7 0.6(8)
C5 C6 C7 C8 0.1(8)
C6 C7 C8 C3 -1.8(8)
C4 C3 C8 C7 2.7(7)
C2 C3 C8 C7 -175.5(5)
Pd1 C3 C8 C7 85.2(6)
C23 N1 C11 C12 84.0(6)
Pd1 N1 C11 C12 -82.6(5)
C23 N1 C11 C16 -100.6(5)
Pd1 N1 C11 C16 92.9(5)
C16 C11 C12 C13 3.0(7)
N1 C11 C12 C13 178.2(4)
C16 C11 C12 C17 -174.7(5)
N1 C11 C12 C17 0.5(7)
C11 C12 C13 C14 -1.7(8)
C17 C12 C13 C14 176.1(5)
C12 C13 C14 C15 -0.3(8)
C13 C14 C15 C16 1.2(8)
C14 C15 C16 C11 0.0(7)
C14 C15 C16 C20 -179.7(5)
C12 C11 C16 C15 -2.1(7)
N1 C11 C16 C15 -177.3(4)
C12 C11 C16 C20 177.6(5)
N1 C11 C16 C20 2.4(7)
C13 C12 C17 C19 68.2(8)
C11 C12 C17 C19 -114.2(7)
C13 C12 C17 C18 -51.8(7)
C11 C12 C17 C18 125.9(6)
C15 C16 C20 C21 -103.9(6)
C11 C16 C20 C21 76.4(6)
C15 C16 C20 C22 19.7(7)
C11 C16 C20 C22 -160.0(5)
C11 N1 C23 O1 -175.8(4)
Pd1 N1 C23 O1 -7.9(6)
C11 N1 C23 C24 4.2(7)
Pd1 N1 C23 C24 172.0(4)
P1 O1 C23 N1 4.6(6)
P1 O1 C23 C24 -175.4(3)
O1 P1 C25 C27 56.1(4)
C28 P1 C25 C27 -49.2(5)
Pd1 P1 C25 C27 168.9(3)
O1 P1 C25 C26 -68.7(4)
C28 P1 C25 C26 -174.0(4)
Pd1 P1 C25 C26 44.2(4)
O1 P1 C28 C29 68.6(4)
C25 P1 C28 C29 174.4(4)
Pd1 P1 C28 C29 -41.8(4)
O1 P1 C28 C30 -165.9(4)
C25 P1 C28 C30 -60.1(4)
Pd1 P1 C28 C30 83.8(4)
C36 C31 C32 C33 0.4(6)
B1 C31 C32 C33 175.5(4)
C31 C32 C33 C34 0.4(7)
C31 C32 C33 C37 -178.0(4)
C32 C33 C34 C35 -0.5(7)
C37 C33 C34 C35 177.9(4)
C33 C34 C35 C36 -0.3(7)
C33 C34 C35 C38 -179.8(4)
C34 C35 C36 C31 1.2(7)
C38 C35 C36 C31 -179.3(4)
C32 C31 C36 C35 -1.2(6)
B1 C31 C36 C35 -176.3(4)
C34 C33 C37 F6 128.3(5)
C32 C33 C37 F6 -53.3(6)
C34 C33 C37 F5 -112.0(5)
C32 C33 C37 F5 66.4(6)
C34 C33 C37 F4 6.7(6)
C32 C33 C37 F4 -174.9(4)
C34 C35 C38 F2 -8.1(6)
C36 C35 C38 F2 172.4(4)
C34 C35 C38 F1 -129.1(5)
C36 C35 C38 F1 51.3(6)
C34 C35 C38 F3 112.7(5)
C36 C35 C38 F3 -66.8(6)
C44 C39 C40 C41 -1.7(7)
B1 C39 C40 C41 -174.9(4)
C39 C40 C41 C42 0.7(7)
C39 C40 C41 C45 177.7(4)
C40 C41 C42 C43 0.4(7)
C45 C41 C42 C43 -176.6(4)
C41 C42 C43 C44 -0.4(7)
C41 C42 C43 C46 179.8(4)
C42 C43 C44 C39 -0.7(7)
C46 C43 C44 C39 179.1(4)
C40 C39 C44 C43 1.7(7)
B1 C39 C44 C43 174.8(4)
C42 C41 C45 F8A 86.3(6)
C40 C41 C45 F8A -90.8(6)
C42 C41 C45 F9A -29.7(7)
C40 C41 C45 F9A 153.2(5)
C42 C41 C45 F7A -151.6(5)
C40 C41 C45 F7A 31.3(6)
C42 C41 C45 F9B -54.6(8)
C40 C41 C45 F9B 128.3(7)
C42 C41 C45 F7B 118.1(8)
C40 C41 C45 F7B -58.9(8)
C42 C41 C45 F8B 31.9(8)
C40 C41 C45 F8B -145.1(7)
C42 C43 C46 F10B -132.4(6)
C44 C43 C46 F10B 47.9(7)
C42 C43 C46 F11B 105.5(6)
C44 C43 C46 F11B -74.3(7)
C42 C43 C46 F12A 80.6(6)
C44 C43 C46 F12A -99.1(6)
C42 C43 C46 F10A -44.0(7)
C44 C43 C46 F10A 136.2(5)
C42 C43 C46 F12B -15.6(7)
C44 C43 C46 F12B 164.6(6)
C42 C43 C46 F11A -159.6(5)
C44 C43 C46 F11A 20.7(7)
C52 C47 C48 C49 2.6(7)
B1 C47 C48 C49 176.4(4)
C47 C48 C49 C50 -0.7(7)
C47 C48 C49 C53 -179.6(4)
C48 C49 C50 C51 -0.8(7)
C53 C49 C50 C51 178.1(5)
C49 C50 C51 C52 0.2(7)
C49 C50 C51 C54 179.2(5)
C48 C47 C52 C51 -3.2(7)
B1 C47 C52 C51 -177.2(4)
C50 C51 C52 C47 1.9(7)
C54 C51 C52 C47 -177.2(5)
C50 C49 C53 F14 -95.6(6)
C48 C49 C53 F14 83.3(6)
C50 C49 C53 F13 145.8(5)
C48 C49 C53 F13 -35.3(7)
C50 C49 C53 F15 26.9(7)
C48 C49 C53 F15 -154.2(5)
C50 C51 C54 F18A -16.3(8)
C52 C51 C54 F18A 162.8(6)
C50 C51 C54 F16A 110.1(6)
C52 C51 C54 F16A -70.8(7)
C50 C51 C54 F17A -133.9(6)
C52 C51 C54 F17A 45.1(7)
C50 C51 C54 F18B 47.8(8)
C52 C51 C54 F18B -133.2(7)
C50 C51 C54 F16B -173.5(7)
C52 C51 C54 F16B 5.5(9)
C50 C51 C54 F17B -60.1(8)
C52 C51 C54 F17B 118.9(7)
C60 C55 C56 C57 -2.4(6)
B1 C55 C56 C57 -177.8(4)
C55 C56 C57 C58 1.9(7)
C55 C56 C57 C62 -177.1(4)
C56 C57 C58 C59 -0.3(7)
C62 C57 C58 C59 178.7(5)
C57 C58 C59 C60 -0.7(7)
C57 C58 C59 C61 178.5(4)
C58 C59 C60 C55 0.1(7)
C61 C59 C60 C55 -179.1(4)
C56 C55 C60 C59 1.3(6)
B1 C55 C60 C59 177.0(4)
C60 C59 C61 F23 -172.9(4)
C58 C59 C61 F23 7.9(7)
C60 C59 C61 F22 66.9(6)
C58 C59 C61 F22 -112.3(5)
C60 C59 C61 F24 -51.2(6)
C58 C59 C61 F24 129.5(5)
C58 C57 C62 F21A 173.6(6)
C56 C57 C62 F21A -7.4(8)
C58 C57 C62 F19B 20.4(8)
C56 C57 C62 F19B -160.5(6)
C58 C57 C62 F20B -100.3(7)
C56 C57 C62 F20B 78.7(7)
C58 C57 C62 F19A 49.6(7)
C56 C57 C62 F19A -131.3(6)
C58 C57 C62 F20A -67.5(7)
C56 C57 C62 F20A 111.6(7)
C58 C57 C62 F21B 146.6(6)
C56 C57 C62 F21B -34.3(7)
C32 C31 B1 C39 149.4(4)
C36 C31 B1 C39 -35.8(6)
C32 C31 B1 C47 -87.4(5)
C36 C31 B1 C47 87.3(5)
C32 C31 B1 C55 33.3(6)
C36 C31 B1 C55 -151.9(4)
C40 C39 B1 C31 -34.5(6)
C44 C39 B1 C31 152.8(4)
C40 C39 B1 C47 -152.3(4)
C44 C39 B1 C47 35.0(6)
C40 C39 B1 C55 85.2(5)
C44 C39 B1 C55 -87.5(5)
C52 C47 B1 C31 80.5(5)
C48 C47 B1 C31 -93.1(5)
C52 C47 B1 C39 -157.5(4)
C48 C47 B1 C39 29.0(6)
C52 C47 B1 C55 -39.3(6)
C48 C47 B1 C55 147.2(4)
C60 C55 B1 C31 42.9(5)
C56 C55 B1 C31 -141.9(4)
C60 C55 B1 C39 -77.7(5)
C56 C55 B1 C39 97.6(5)
C60 C55 B1 C47 158.9(4)
C56 C55 B1 C47 -25.8(6)
